data_2242565
loop_
_publ_author_name
'Hauptvogel, Ines'
'Seichter, Wilhelm'
'Weber, Edwin'

_publ_section_title
;
 Crystal structures of dimethyl 5-iodoisophthalate and dimethyl
 5-ethynylisophthalate
;
_journal_coeditor_code ZL2732
_journal_issue 8
_journal_name_full 'Acta Crystallographica Section E'
_journal_page_first 1093
_journal_page_last 1096
_journal_paper_doi 10.1107/S205698901800912X
_journal_volume 74
_journal_year 2018
_chemical_formula_iupac 'C12 H10 O4'
_chemical_formula_moiety 'C12 H10 O4'
_chemical_formula_sum 'C12 H10 O4'
_chemical_formula_weight 218.20
_chemical_name_common
;
Dimethyl 5-ethynylisophthalate
;
_chemical_name_systematic
;
1,3-Dimethyl 1-ethynylcyclohexa-3,5-diene-1,3-dicarboxylate
;
_space_group_crystal_system orthorhombic
_space_group_IT_number 62
_space_group_name_Hall '-P 2ac 2n'
_space_group_name_H-M_alt 'P n m a'
_symmetry_space_group_name_Hall '-P 2ac 2n'
_symmetry_space_group_name_H-M 'P n m a'
_atom_sites_solution_hydrogens geom
_audit_creation_method SHELXL-2014/7
_cell_angle_alpha 90
_cell_angle_beta 90
_cell_angle_gamma 90
_cell_formula_units_Z 4
_cell_length_a 10.1206(5)
_cell_length_b 6.6219(4)
_cell_length_c 16.3658(8)
_cell_measurement_reflns_used 2950
_cell_measurement_temperature 223(2)
_cell_measurement_theta_max 23.07
_cell_measurement_theta_min 2.37
_cell_volume 1096.80(10)
_computing_cell_refinement
;
SAINT (Bruker, 2014)
;
_computing_data_collection
;
APEX2 (Bruker, 2014)
;
_computing_data_reduction
;
SAINT (Bruker, 2014)
;
_computing_molecular_graphics
;
ORTEP-3 for Windows (Farrugia, 2012)
;
_computing_publication_material
;
SHELXTL (Sheldrick, 2008b)
;
_computing_structure_refinement
;
SHELXL2014 (Sheldrick, 2015b)
;
_computing_structure_solution
;
SHELXT (Sheldrick, 2015a)
;
_diffrn_ambient_temperature 223(2)
_diffrn_measured_fraction_theta_full 0.997
_diffrn_measured_fraction_theta_max 0.995
_diffrn_measurement_device_type 'Bruker APEXII CCD area detector'
_diffrn_measurement_method '\f and \w scans'
_diffrn_radiation_type MoK\a
_diffrn_radiation_wavelength 0.71073
_diffrn_reflns_av_R_equivalents 0.0328
_diffrn_reflns_limit_h_max 12
_diffrn_reflns_limit_h_min -12
_diffrn_reflns_limit_k_max 5
_diffrn_reflns_limit_k_min -8
_diffrn_reflns_limit_l_max 19
_diffrn_reflns_limit_l_min -20
_diffrn_reflns_number 12397
_diffrn_reflns_theta_full 25.242
_diffrn_reflns_theta_max 26.946
_diffrn_reflns_theta_min 2.489
_exptl_absorpt_coefficient_mu 0.100
_exptl_absorpt_correction_T_max 0.9901
_exptl_absorpt_correction_T_min 0.9478
_exptl_absorpt_correction_type multi-scan
_exptl_absorpt_process_details
;
(SADABS; Sheldrick, 2008a)
;
_exptl_crystal_colour colourless
_exptl_crystal_density_diffrn 1.321
_exptl_crystal_description column
_exptl_crystal_F_000 456
_exptl_crystal_size_max 0.540
_exptl_crystal_size_mid 0.120
_exptl_crystal_size_min 0.100
_refine_diff_density_max 0.167
_refine_diff_density_min -0.178
_refine_ls_extinction_method none
_refine_ls_goodness_of_fit_ref 1.029
_refine_ls_hydrogen_treatment constr
_refine_ls_matrix_type full
_refine_ls_number_parameters 87
_refine_ls_number_reflns 1292
_refine_ls_number_restraints 0
_refine_ls_restrained_S_all 1.029
_refine_ls_R_factor_all 0.0608
_refine_ls_R_factor_gt 0.0385
_refine_ls_shift/su_max 0.000
_refine_ls_shift/su_mean 0.000
_refine_ls_structure_factor_coef Fsqd
_refine_ls_weighting_details 'w=1/[\s^2^(Fo^2^)+(0.0486P)^2^+0.2932P] where P=(Fo^2^+2Fc^2^)/3'
_refine_ls_weighting_scheme calc
_refine_ls_wR_factor_gt 0.0947
_refine_ls_wR_factor_ref 0.1096
_reflns_number_gt 932
_reflns_number_total 1292
_reflns_threshold_expression 'I > 2\s(I)'
_cod_data_source_file zl2732sup1.cif
_cod_data_source_block II
_cod_database_code 2242565
_shelx_space_group_comment
;
The symmetry employed for this shelxl refinement is uniquely defined
by the following loop, which should always be used as a source of
symmetry information in preference to the above space-group names.
They are only intended as comments.
;
_shelx_estimated_absorpt_t_min 0.948
_shelx_estimated_absorpt_t_max 0.990

loop_
_space_group_symop_operation_xyz
'x, y, z'
'-x+1/2, -y, z+1/2'
'-x, y+1/2, -z'
'x+1/2, -y+1/2, -z+1/2'
'-x, -y, -z'
'x-1/2, y, -z-1/2'
'x, -y-1/2, z'
'-x-1/2, y-1/2, z-1/2'

loop_
_atom_site_type_symbol
_atom_site_label
_atom_site_fract_x
_atom_site_fract_y
_atom_site_fract_z
_atom_site_U_iso_or_equiv
_atom_site_adp_type
_atom_site_calc_flag
_atom_site_occupancy
O O1 1.25864(13) 0.2500 0.40733(10) 0.0552(4) Uani d 1
O O2 1.08848(14) 0.2500 0.32081(9) 0.0519(4) Uani d 1
O O3 1.15356(16) 0.2500 0.70802(10) 0.0759(6) Uani d 1
O O4 0.94247(15) 0.2500 0.74402(9) 0.0617(5) Uani d 1
C C1 0.98919(18) 0.2500 0.60451(11) 0.0339(4) Uani d 1
C C2 1.08100(18) 0.2500 0.54143(12) 0.0350(4) Uani d 1
H H2 1.1718 0.2500 0.5536 0.042 Uiso calc 1
C C3 1.03958(18) 0.2500 0.46063(12) 0.0339(4) Uani d 1
C C4 0.90505(19) 0.2500 0.44325(12) 0.0361(4) Uani d 1
H H4 0.8767 0.2500 0.3886 0.043 Uiso calc 1
C C5 0.81192(17) 0.2500 0.50582(12) 0.0348(4) Uani d 1
C C6 0.85496(18) 0.2500 0.58682(12) 0.0340(4) Uani d 1
H H6 0.7929 0.2500 0.6296 0.041 Uiso calc 1
C C7 1.0392(2) 0.2500 0.68995(13) 0.0428(5) Uani d 1
C C8 0.9818(3) 0.2500 0.82935(14) 0.0791(9) Uani d 1
H H8A 1.0203 0.1202 0.8431 0.119 Uiso calc 0.5
H H8B 0.9050 0.2740 0.8634 0.119 Uiso calc 0.5
H H8C 1.0465 0.3558 0.8385 0.119 Uiso calc 0.5
C C9 1.1418 0.2500 0.3949 0.039 Uani d 1
C C10 1.1813 0.2500 0.2530 0.067 Uani d 1
H H10A 1.1353 0.2149 0.2030 0.101 Uiso calc 0.5
H H10B 1.2505 0.1519 0.2633 0.101 Uiso calc 0.5
H H10C 1.2202 0.3832 0.2474 0.101 Uiso calc 0.5
C C11 0.67260(19) 0.2500 0.48649(12) 0.0406(5) Uani d 1
C C12 0.5604(2) 0.2500 0.47022(14) 0.0532(6) Uani d 1
H H12 0.4700 0.2500 0.4571 0.064 Uiso calc 1

loop_
_atom_site_aniso_label
_atom_site_aniso_U_11
_atom_site_aniso_U_22
_atom_site_aniso_U_33
_atom_site_aniso_U_12
_atom_site_aniso_U_13
_atom_site_aniso_U_23
O1 0.0293(8) 0.0828(11) 0.0536(10) 0.000 0.0049(7) 0.000
O2 0.0409(9) 0.0783(11) 0.0364(8) 0.000 0.0066(7) 0.000
O3 0.0329(9) 0.1475(18) 0.0473(10) 0.000 -0.0079(8) 0.000
O4 0.0362(9) 0.1153(14) 0.0336(8) 0.000 -0.0026(7) 0.000
C1 0.0294(10) 0.0371(10) 0.0352(11) 0.000 -0.0006(8) 0.000
C2 0.0257(9) 0.0385(10) 0.0408(11) 0.000 -0.0029(8) 0.000
C3 0.0295(10) 0.0338(9) 0.0385(11) 0.000 0.0023(8) 0.000
C4 0.0343(11) 0.0404(10) 0.0334(10) 0.000 -0.0020(9) 0.000
C5 0.0275(9) 0.0379(10) 0.0389(11) 0.000 -0.0002(8) 0.000
C6 0.0276(9) 0.0398(10) 0.0347(11) 0.000 0.0011(8) 0.000
C7 0.0299(11) 0.0568(12) 0.0416(12) 0.000 -0.0013(9) 0.000
C8 0.0550(16) 0.151(3) 0.0315(13) 0.000 -0.0049(12) 0.000
C9 0.034 0.043 0.039 0.000 0.003 0.000
C10 0.063 0.098 0.041 0.000 0.018 0.000
C11 0.0341(11) 0.0558(12) 0.0319(10) 0.000 0.0003(9) 0.000
C12 0.0340(12) 0.0849(17) 0.0409(13) 0.000 -0.0041(10) 0.000

loop_
_atom_type_symbol
_atom_type_description
_atom_type_scat_dispersion_real
_atom_type_scat_dispersion_imag
_atom_type_scat_source
C C 0.0033 0.0016 'International Tables Vol C Tables 4.2.6.8 and 6.1.1.4'
H H 0.0000 0.0000 'International Tables Vol C Tables 4.2.6.8 and 6.1.1.4'
O O 0.0106 0.0060 'International Tables Vol C Tables 4.2.6.8 and 6.1.1.4'

loop_
_geom_angle_atom_site_label_1
_geom_angle_atom_site_label_2
_geom_angle_atom_site_label_3
_geom_angle
C9 O2 C10 115.75(10)
C7 O4 C8 116.19(18)
C2 C1 C6 119.96(18)
C2 C1 C7 118.13(17)
C6 C1 C7 121.91(17)
C3 C2 C1 120.42(17)
C3 C2 H2 119.8
C1 C2 H2 119.8
C2 C3 C4 119.39(18)
C2 C3 C9 118.53(15)
C4 C3 C9 122.09(16)
C3 C4 C5 120.83(18)
C3 C4 H4 119.6
C5 C4 H4 119.6
C4 C5 C6 119.18(17)
C4 C5 C11 119.98(18)
C6 C5 C11 120.84(17)
C1 C6 C5 120.21(17)
C1 C6 H6 119.9
C5 C6 H6 119.9
O3 C7 O4 123.6(2)
O3 C7 C1 124.21(19)
O4 C7 C1 112.23(17)
O4 C8 H8A 109.5
O4 C8 H8B 109.5
H8A C8 H8B 109.5
O4 C8 H8C 109.5
H8A C8 H8C 109.5
H8B C8 H8C 109.5
O1 C9 O2 123.76(10)
O1 C9 C3 124.12(11)
O2 C9 C3 112.12(9)
O2 C10 H10A 109.5
O2 C10 H10B 109.5
H10A C10 H10B 109.5
O2 C10 H10C 109.5
H10A C10 H10C 109.5
H10B C10 H10C 109.5
C12 C11 C5 179.5(2)
C11 C12 H12 180.0

loop_
_geom_bond_atom_site_label_1
_geom_bond_atom_site_label_2
_geom_bond_distance
O1 C9 1.1998(14)
O2 C9 1.3272(15)
O2 C10 1.4544(14)
O3 C7 1.195(3)
O4 C7 1.319(3)
O4 C8 1.452(3)
C1 C2 1.389(3)
C1 C6 1.389(3)
C1 C7 1.487(3)
C2 C3 1.387(3)
C2 H2 0.9400
C3 C4 1.391(3)
C3 C9 1.4925(18)
C4 C5 1.392(3)
C4 H4 0.9400
C5 C6 1.395(3)
C5 C11 1.445(3)
C6 H6 0.9400
C8 H8A 0.9700
C8 H8B 0.9700
C8 H8C 0.9700
C10 H10A 0.9700
C10 H10B 0.9700
C10 H10C 0.9700
C11 C12 1.166(3)
C12 H12 0.9400

loop_
_geom_hbond_atom_site_label_D
_geom_hbond_atom_site_label_H
_geom_hbond_atom_site_label_A
_geom_hbond_site_symmetry_A
_geom_hbond_distance_DH
_geom_hbond_distance_HA
_geom_hbond_distance_DA
_geom_hbond_angle_DHA
C12 H12 O1 1_455 0.94 2.29 3.2230(10) 172.4

loop_
_geom_torsion_atom_site_label_1
_geom_torsion_atom_site_label_2
_geom_torsion_atom_site_label_3
_geom_torsion_atom_site_label_4
_geom_torsion
C6 C1 C2 C3 0.0000(10)
C7 C1 C2 C3 180.000000
C1 C2 C3 C4 0.0000(10)
C1 C2 C3 C9 180.000000
C2 C3 C4 C5 0.0000(10)
C9 C3 C4 C5 180.000000
C3 C4 C5 C6 0.0000(10)
C3 C4 C5 C11 180.000000
C2 C1 C6 C5 0.0000(10)
C7 C1 C6 C5 180.000000
C4 C5 C6 C1 0.0000(10)
C11 C5 C6 C1 180.000000
C8 O4 C7 O3 0.0000(10)
C8 O4 C7 C1 180.000000
C2 C1 C7 O3 0.0000(10)
C6 C1 C7 O3 180.0000(10)
C2 C1 C7 O4 180.000000
C6 C1 C7 O4 0.0000(10)
C10 O2 C9 O1 0.000000
C10 O2 C9 C3 180.000000
C2 C3 C9 O1 0.000000
C4 C3 C9 O1 180.000000
C2 C3 C9 O2 180.000000
C4 C3 C9 O2 0.000000

_cod_database_fobs_code 2242565
